data_1518894
loop_
_publ_author_name
'Addo, Ermias Mekuria'
'Chai, Hee-Byung'
'Hymete, Ariaya'
'Yeshak, Mariamawit Yonathan'
'Slebodnick, Carla'
'Kingston, David G. I.'
'Rakotondraibe, L. Harinantenaina'

_publ_section_title
;
 Antiproliferative Constituents of the Roots of Ethiopian Podocarpus
 falcatus and Structure Revision of 2\a-Hydroxynagilactone F and
 Nagilactone I.
;
_journal_issue 4
_journal_name_full 'Journal of natural products'
_journal_page_first 827
_journal_page_last 835
_journal_paper_doi 10.1021/np501062f
_journal_volume 78
_journal_year 2015
_chemical_absolute_configuration ad
_chemical_formula_moiety 'C18 H20 O6, H2 O'
_chemical_formula_sum 'C18 H22 O7'
_chemical_formula_weight 350.35
_space_group_crystal_system orthorhombic
_space_group_IT_number 19
_space_group_name_Hall 'P 2ac 2ab'
_space_group_name_H-M_alt 'P 21 21 21'
_symmetry_space_group_name_Hall 'P 2ac 2ab'
_symmetry_space_group_name_H-M 'P 21 21 21'
_atom_sites_solution_hydrogens mixed
_atom_sites_solution_primary direct
_audit_creation_date 2014-10-28
_audit_creation_method
;
Olex2 1.2
(compiled 2014.09.19 svn.r3010 for OlexSys, GUI svn.r4874)
;
_cell_angle_alpha 90
_cell_angle_beta 90
_cell_angle_gamma 90
_cell_formula_units_Z 4
_cell_length_a 7.13350(10)
_cell_length_b 8.36010(10)
_cell_length_c 26.2049(5)
_cell_measurement_reflns_used 10445
_cell_measurement_temperature 99.90(14)
_cell_measurement_theta_max 74.5450
_cell_measurement_theta_min 5.4980
_cell_volume 1562.78(4)
_computing_cell_refinement
;
CrysAlisPro, Agilent Technologies,
Version 1.171.37.34 (release 22-05-2014 CrysAlis171 .NET)
(compiled May 22 2014,16:03:01)
;
_computing_data_collection
;
CrysAlisPro, Agilent Technologies,
Version 1.171.37.34 (release 22-05-2014 CrysAlis171 .NET)
(compiled May 22 2014,16:03:01)
;
_computing_data_reduction
;
CrysAlisPro, Agilent Technologies,
Version 1.171.37.34 (release 22-05-2014 CrysAlis171 .NET)
(compiled May 22 2014,16:03:01)
;
_computing_molecular_graphics 'Olex2 (Dolomanov et al., 2009)'
_computing_publication_material 'Olex2 (Dolomanov et al., 2009)'
_computing_structure_refinement 'ShelXL (Sheldrick, 2008)'
_computing_structure_solution 'ShelXT (Sheldrick, 2008)'
_diffrn_ambient_environment N~2~
_diffrn_ambient_temperature 99.90(14)
_diffrn_detector 'CCD plate'
_diffrn_detector_area_resol_mean 4.1587
_diffrn_detector_type Onyx
_diffrn_measured_fraction_theta_full 1.000
_diffrn_measured_fraction_theta_max 0.999
_diffrn_measurement_details
;
  1 omega   16.00  115.00   1.0000    1.0000
omega____ theta____ kappa____ phi______ frames
    -       41.9419   57.0000   30.0000 99

  2 omega  125.00  151.00   1.0000    2.0000
omega____ theta____ kappa____ phi______ frames
    -      107.0000  121.0000  -66.0000 26

  3 omega  104.00  150.00   1.0000    2.0000
omega____ theta____ kappa____ phi______ frames
    -      107.0000  179.0000   30.0000 46

  4 omega  106.00  131.00   1.0000    2.0000
omega____ theta____ kappa____ phi______ frames
    -      107.0000  151.0000   94.0000 25

  5 omega  105.00  144.00   1.0000    2.0000
omega____ theta____ kappa____ phi______ frames
    -      107.0000  179.0000   60.0000 39

  6 omega   80.00  166.00   1.0000    2.0000
omega____ theta____ kappa____ phi______ frames
    -      107.0000   45.0000   60.0000 86

  7 omega  148.00  174.00   1.0000    2.0000
omega____ theta____ kappa____ phi______ frames
    -      107.0000    0.0000  -90.0000 26

  8 omega   82.00  122.00   1.0000    2.0000
omega____ theta____ kappa____ phi______ frames
    -      107.0000  -61.0000   90.0000 40

  9 omega   85.00  123.00   1.0000    2.0000
omega____ theta____ kappa____ phi______ frames
    -      107.0000  -77.0000  150.0000 38

 10 omega   66.00  109.00   1.0000    2.0000
omega____ theta____ kappa____ phi______ frames
    -      107.0000  -94.0000   30.0000 43

 11 omega   58.00   83.00   1.0000    2.0000
omega____ theta____ kappa____ phi______ frames
    -      107.0000 -151.0000   50.0000 25

 12 omega   41.00  107.00   1.0000    2.0000
omega____ theta____ kappa____ phi______ frames
    -      107.0000  -94.0000   90.0000 66

 13 omega   43.00   75.00   1.0000    2.0000
omega____ theta____ kappa____ phi______ frames
    -      107.0000  -45.0000   90.0000 32

 14 omega   29.00  122.00   1.0000    2.0000
omega____ theta____ kappa____ phi______ frames
    -      107.0000  -77.0000   30.0000 93

 15 omega   79.00  131.00   1.0000    2.0000
omega____ theta____ kappa____ phi______ frames
    -      107.0000   15.0000  150.0000 52

 16 omega   32.00   65.00   1.0000    2.0000
omega____ theta____ kappa____ phi______ frames
    -      107.0000  -30.0000    0.0000 33

 17 omega   33.00   67.00   1.0000    2.0000
omega____ theta____ kappa____ phi______ frames
    -      107.0000  -30.0000  -90.0000 34

 18 omega   45.00   71.00   1.0000    2.0000
omega____ theta____ kappa____ phi______ frames
    -      107.0000  -45.0000 -150.0000 26

 19 omega   35.00  135.00   1.0000    2.0000
omega____ theta____ kappa____ phi______ frames
    -      107.0000  -61.0000 -180.0000 100

 20 omega   80.00  105.00   1.0000    2.0000
omega____ theta____ kappa____ phi______ frames
    -      107.0000 -121.0000 -149.0000 25

 21 omega   35.00   65.00   1.0000    2.0000
omega____ theta____ kappa____ phi______ frames
    -      107.0000  -45.0000 -120.0000 30

 22 omega   37.00   68.00   1.0000    2.0000
omega____ theta____ kappa____ phi______ frames
    -      107.0000  -30.0000 -180.0000 31

 23 omega   20.00  145.00   1.0000    2.0000
omega____ theta____ kappa____ phi______ frames
    -      107.0000    0.0000  -90.0000 125

 24 omega   33.00  112.00   1.0000    1.0000
omega____ theta____ kappa____ phi______ frames
    -       41.9419 -151.0000   50.0000 79

 25 omega   33.00   76.00   1.0000    2.0000
omega____ theta____ kappa____ phi______ frames
    -      107.0000  -61.0000   90.0000 43

 26 omega   29.00   59.00   1.0000    2.0000
omega____ theta____ kappa____ phi______ frames
    -      107.0000  -77.0000  150.0000 30

 27 omega   23.00   58.00   1.0000    2.0000
omega____ theta____ kappa____ phi______ frames
    -      107.0000  -94.0000   30.0000 35

 28 omega   28.00  107.00   1.0000    2.0000
omega____ theta____ kappa____ phi______ frames
    -      107.0000 -111.0000   30.0000 79

 29 omega   14.00   79.00   1.0000    1.0000
omega____ theta____ kappa____ phi______ frames
    -       41.9419 -121.0000 -149.0000 65

 30 omega  -29.00   69.00   1.0000    1.0000
omega____ theta____ kappa____ phi______ frames
    -       41.9419  -37.0000   60.0000 98

 31 omega  -71.00  -46.00   1.0000    1.0000
omega____ theta____ kappa____ phi______ frames
    -      -41.9419  121.0000  -66.0000 25

 32 omega   35.00   85.00   1.0000    2.0000
omega____ theta____ kappa____ phi______ frames
    -      107.0000  179.0000   30.0000 50

 33 omega   42.00   87.00   1.0000    2.0000
omega____ theta____ kappa____ phi______ frames
    -      107.0000  179.0000   60.0000 45

 34 omega  -89.00  -64.00   1.0000    1.0000
omega____ theta____ kappa____ phi______ frames
    -      -41.9419  151.0000   94.0000 25

 35 omega -108.00  -80.00   1.0000    1.0000
omega____ theta____ kappa____ phi______ frames
    -      -41.9419  -99.0000  -30.0000 28

 36 omega -112.00  -87.00   1.0000    1.0000
omega____ theta____ kappa____ phi______ frames
    -      -41.9419 -151.0000   50.0000 25

 37 omega -126.00  -80.00   1.0000    1.0000
omega____ theta____ kappa____ phi______ frames
    -      -41.9419  -99.0000  120.0000 46
;
_diffrn_measurement_device 'four-circle diffractometer'
_diffrn_measurement_device_type 'Xcalibur, Onyx, Nova'
_diffrn_measurement_method '\w scans'
_diffrn_orient_matrix_UB_11 0.0054646000
_diffrn_orient_matrix_UB_12 0.1756020000
_diffrn_orient_matrix_UB_13 -0.0178202000
_diffrn_orient_matrix_UB_21 0.0220326000
_diffrn_orient_matrix_UB_22 -0.0560379000
_diffrn_orient_matrix_UB_23 -0.0556626000
_diffrn_orient_matrix_UB_31 -0.2147712000
_diffrn_orient_matrix_UB_32 -0.0011751000
_diffrn_orient_matrix_UB_33 -0.0061667000
_diffrn_radiation_monochromator mirror
_diffrn_radiation_probe x-ray
_diffrn_radiation_type CuK\a
_diffrn_radiation_wavelength 1.54184
_diffrn_reflns_av_R_equivalents 0.0483
_diffrn_reflns_av_unetI/netI 0.0283
_diffrn_reflns_Laue_measured_fraction_full 1.000
_diffrn_reflns_Laue_measured_fraction_max 0.999
_diffrn_reflns_limit_h_max 5
_diffrn_reflns_limit_h_min -8
_diffrn_reflns_limit_k_max 10
_diffrn_reflns_limit_k_min -10
_diffrn_reflns_limit_l_max 32
_diffrn_reflns_limit_l_min -32
_diffrn_reflns_number 18271
_diffrn_reflns_point_group_measured_fraction_full 1.000
_diffrn_reflns_point_group_measured_fraction_max 0.996
_diffrn_reflns_theta_full 67.684
_diffrn_reflns_theta_max 74.877
_diffrn_reflns_theta_min 3.373
_diffrn_source 'sealed X-ray tube'
_diffrn_source_type 'Nova (Cu) X-ray Source'
_exptl_absorpt_coefficient_mu 0.963
_exptl_absorpt_correction_T_max 0.950
_exptl_absorpt_correction_T_min 0.831
_exptl_absorpt_correction_type gaussian
_exptl_absorpt_process_details
;
CrysAlisPro, Agilent Technologies,
Version 1.171.37.34 (release 22-05-2014 CrysAlis171 .NET)
(compiled May 22 2014,16:03:01)
Numerical absorption correction based on gaussian integration over
            a multifaceted crystal model
Empirical absorption correction using spherical harmonics,
 implemented in SCALE3 ABSPACK scaling algorithm.
;
_exptl_crystal_colour colourless
_exptl_crystal_colour_primary colourless
_exptl_crystal_density_diffrn 1.489
_exptl_crystal_description plate
_exptl_crystal_F_000 744
_exptl_crystal_recrystallization_method 'Grown from CH3OH'
_exptl_crystal_size_max 0.2002
_exptl_crystal_size_mid 0.1846
_exptl_crystal_size_min 0.0543
_refine_diff_density_max 0.255
_refine_diff_density_min -0.204
_refine_diff_density_rms 0.046
_refine_ls_abs_structure_details
;
 Flack x determined using 1261 quotients [(I+)-(I-)]/[(I+)+(I-)]
 (Parsons, Flack and Wagner, Acta Cryst. B69 (2013) 249-259).
;
_refine_ls_abs_structure_Flack -0.04(6)
_refine_ls_extinction_method none
_refine_ls_goodness_of_fit_ref 1.047
_refine_ls_hydrogen_treatment mixed
_refine_ls_matrix_type full
_refine_ls_number_parameters 241
_refine_ls_number_reflns 3207
_refine_ls_number_restraints 0
_refine_ls_restrained_S_all 1.047
_refine_ls_R_factor_all 0.0340
_refine_ls_R_factor_gt 0.0323
_refine_ls_shift/su_max 0.000
_refine_ls_shift/su_mean 0.000
_refine_ls_structure_factor_coef Fsqd
_refine_ls_weighting_details 'w=1/[\s^2^(Fo^2^)+(0.0487P)^2^+0.3174P] where P=(Fo^2^+2Fc^2^)/3'
_refine_ls_weighting_scheme calc
_refine_ls_wR_factor_gt 0.0818
_refine_ls_wR_factor_ref 0.0834
_reflns_Friedel_coverage 0.706
_reflns_Friedel_fraction_full 0.999
_reflns_Friedel_fraction_max 0.992
_reflns_number_gt 3086
_reflns_number_total 3207
_reflns_threshold_expression 'I > 2\s(I)'
_cod_data_source_file np501062f_si_003.cif
_cod_data_source_block cs2143
_cod_depositor_comments 'Adding full bibliography for 1518892--1518894.cif.'
_cod_database_code 1518894
_shelxl_version_number 2014/6
_chemical_oxdiff_formula 'C18 H20 O6 H2O'
_chemical_oxdiff_usercomment 'Yixi Liu / David Kingston (ERXR-1)'
_shelx_space_group_comment
;
The symmetry employed for this shelxl refinement is uniquely defined
by the following loop, which should always be used as a source of
symmetry information in preference to the above space-group names.
They are only intended as comments.
;
_olex2_refinement_description
;
1. Fixed Uiso
 At 1.2 times of:
  All C(H) groups, All C(H,H) groups
 At 1.5 times of:
  All C(H,H,H) groups
2.a Ternary CH refined with riding coordinates:
 C3(H3A), C4(H4), C5(H5), C13(H13), C14(H14)
2.b Secondary CH2 refined with riding coordinates:
 C12(H12A,H12B), C17(H17A,H17B)
2.c Aromatic/amide H refined with riding coordinates:
 C8(H8)
2.d Idealised Me refined as rotating group:
 C15(H15A,H15B,H15C), C16(H16A,H16B,H16C), C18(H18A,H18B,H18C)
;
_olex2_submission_original_sample_id ERXR-1
_olex2_submission_special_instructions 'No special instructions were received'

loop_
_space_group_symop_operation_xyz
'x, y, z'
'-x+1/2, -y, z+1/2'
'-x, y+1/2, -z+1/2'
'x+1/2, -y+1/2, -z'

loop_
_atom_site_label
_atom_site_type_symbol
_atom_site_fract_x
_atom_site_fract_y
_atom_site_fract_z
_atom_site_U_iso_or_equiv
_atom_site_adp_type
_atom_site_occupancy
_atom_site_site_symmetry_order
_atom_site_calc_flag
_atom_site_refinement_flags_posn
O1 O 0.6377(2) 0.19946(17) 0.60085(5) 0.0189(3) Uani 1 1 d .
O2 O 0.6104(2) 0.10441(19) 0.67987(6) 0.0215(3) Uani 1 1 d .
O3 O 0.7535(2) 0.4068(2) 0.72382(6) 0.0218(3) Uani 1 1 d .
H3 H 0.820(5) 0.479(5) 0.7281(13) 0.041(9) Uiso 1 1 d .
O4 O 0.7354(2) 0.72657(17) 0.69975(5) 0.0210(3) Uani 1 1 d .
O5 O 0.6922(2) 1.02462(18) 0.48337(5) 0.0222(3) Uani 1 1 d .
O6 O 0.6987(2) 0.77168(17) 0.45893(5) 0.0189(3) Uani 1 1 d .
C1 C 0.5893(3) 0.2140(2) 0.65061(8) 0.0167(4) Uani 1 1 d .
C2 C 0.4982(3) 0.3760(2) 0.66081(7) 0.0164(4) Uani 1 1 d .
C3 C 0.5709(3) 0.4601(3) 0.71002(7) 0.0178(4) Uani 1 1 d .
H3A H 0.4839 0.4314 0.7385 0.021 Uiso 1 1 calc R
C4 C 0.5591(3) 0.6415(2) 0.70227(7) 0.0186(4) Uani 1 1 d .
H4 H 0.4531 0.6978 0.7196 0.022 Uiso 1 1 calc R
C5 C 0.6250(3) 0.7112(2) 0.65386(8) 0.0179(4) Uani 1 1 d .
H5 H 0.5589 0.8099 0.6420 0.021 Uiso 1 1 calc R
C6 C 0.6907(3) 0.5951(2) 0.61209(7) 0.0167(4) Uani 1 1 d .
C7 C 0.6921(3) 0.6682(2) 0.55881(7) 0.0169(4) Uani 1 1 d .
C8 C 0.6939(3) 0.8270(2) 0.54875(8) 0.0182(4) Uani 1 1 d .
H8 H 0.6943 0.9010 0.5763 0.022 Uiso 1 1 calc R
C9 C 0.6950(3) 0.8857(2) 0.49729(8) 0.0178(4) Uani 1 1 d .
C10 C 0.6980(3) 0.6106(2) 0.46868(8) 0.0186(4) Uani 1 1 d .
C11 C 0.6942(3) 0.5538(2) 0.51706(7) 0.0183(4) Uani 1 1 d .
C12 C 0.7019(3) 0.3772(2) 0.52890(8) 0.0221(4) Uani 1 1 d .
H12A H 0.8307 0.3478 0.5394 0.026 Uiso 1 1 calc R
H12B H 0.6703 0.3153 0.4979 0.026 Uiso 1 1 calc R
C13 C 0.5650(3) 0.3349(2) 0.57144(8) 0.0178(4) Uani 1 1 d .
H13 H 0.4421 0.3040 0.5559 0.021 Uiso 1 1 calc R
C14 C 0.5318(3) 0.4681(2) 0.61058(7) 0.0158(4) Uani 1 1 d .
H14 H 0.4126 0.5239 0.6013 0.019 Uiso 1 1 calc R
C15 C 0.2861(3) 0.3442(3) 0.66751(8) 0.0203(4) Uani 1 1 d .
H15A H 0.2340 0.3038 0.6354 0.030 Uiso 1 1 calc GR
H15B H 0.2228 0.4440 0.6769 0.030 Uiso 1 1 calc GR
H15C H 0.2672 0.2647 0.6945 0.030 Uiso 1 1 calc GR
C16 C 0.8894(3) 0.5270(3) 0.62276(8) 0.0193(4) Uani 1 1 d .
H16A H 0.9534 0.5949 0.6478 0.029 Uiso 1 1 calc GR
H16B H 0.9617 0.5251 0.5910 0.029 Uiso 1 1 calc GR
H16C H 0.8785 0.4181 0.6362 0.029 Uiso 1 1 calc GR
C17 C 0.7115(3) 0.5135(3) 0.42065(8) 0.0235(4) Uani 1 1 d .
H17A H 0.6401 0.4132 0.4257 0.028 Uiso 1 1 calc R
H17B H 0.8445 0.4838 0.4154 0.028 Uiso 1 1 calc R
C18 C 0.6403(3) 0.5938(3) 0.37200(8) 0.0266(5) Uani 1 1 d .
H18A H 0.6585 0.5216 0.3430 0.040 Uiso 1 1 calc GR
H18B H 0.7102 0.6931 0.3662 0.040 Uiso 1 1 calc GR
H18C H 0.5066 0.6183 0.3757 0.040 Uiso 1 1 calc GR
O7 O 0.9387(2) 0.0863(2) 0.74301(7) 0.0318(4) Uani 1 1 d .
H7A H 0.903(6) 0.190(6) 0.7432(17) 0.076(14) Uiso 1 1 d .
H7B H 0.863(6) 0.037(6) 0.7236(18) 0.070(13) Uiso 1 1 d .

loop_
_atom_site_aniso_label
_atom_site_aniso_U_11
_atom_site_aniso_U_22
_atom_site_aniso_U_33
_atom_site_aniso_U_23
_atom_site_aniso_U_13
_atom_site_aniso_U_12
O1 0.0260(7) 0.0127(7) 0.0179(7) 0.0010(5) 0.0004(5) 0.0025(5)
O2 0.0279(7) 0.0158(7) 0.0207(7) 0.0026(6) -0.0034(6) 0.0006(6)
O3 0.0221(7) 0.0186(8) 0.0245(7) 0.0009(6) -0.0074(6) -0.0005(6)
O4 0.0255(7) 0.0187(7) 0.0188(7) -0.0008(6) -0.0051(6) -0.0039(6)
O5 0.0296(8) 0.0149(7) 0.0221(7) 0.0021(6) 0.0003(6) -0.0017(6)
O6 0.0246(7) 0.0138(7) 0.0182(6) 0.0006(5) 0.0013(6) 0.0016(6)
C1 0.0168(8) 0.0155(10) 0.0179(9) -0.0010(8) -0.0024(7) -0.0018(7)
C2 0.0176(9) 0.0143(9) 0.0171(9) 0.0008(7) -0.0009(7) 0.0004(7)
C3 0.0198(9) 0.0174(10) 0.0162(9) 0.0005(7) -0.0012(7) 0.0019(8)
C4 0.0217(9) 0.0177(10) 0.0164(9) -0.0018(8) -0.0014(7) -0.0004(7)
C5 0.0210(9) 0.0150(9) 0.0176(9) -0.0016(8) -0.0032(7) 0.0004(8)
C6 0.0200(9) 0.0131(9) 0.0170(9) 0.0008(7) -0.0007(7) -0.0010(8)
C7 0.0155(8) 0.0178(10) 0.0174(9) -0.0002(7) 0.0011(7) -0.0001(8)
C8 0.0189(9) 0.0159(9) 0.0196(9) -0.0008(7) -0.0003(8) -0.0005(8)
C9 0.0163(9) 0.0163(9) 0.0209(9) 0.0008(7) 0.0010(7) -0.0017(8)
C10 0.0204(9) 0.0145(9) 0.0210(10) -0.0012(8) 0.0018(7) 0.0002(8)
C11 0.0220(9) 0.0151(9) 0.0179(9) -0.0012(7) 0.0017(8) 0.0010(8)
C12 0.0333(11) 0.0138(10) 0.0191(9) -0.0006(7) 0.0048(9) 0.0012(9)
C13 0.0244(9) 0.0120(9) 0.0169(9) 0.0008(7) -0.0019(7) 0.0009(7)
C14 0.0183(9) 0.0140(9) 0.0150(8) -0.0007(8) -0.0011(7) 0.0008(7)
C15 0.0185(9) 0.0225(10) 0.0198(9) 0.0000(8) 0.0010(8) -0.0009(8)
C16 0.0201(9) 0.0168(10) 0.0210(9) -0.0010(8) -0.0002(8) 0.0007(8)
C17 0.0346(11) 0.0175(10) 0.0185(9) -0.0023(8) 0.0015(9) 0.0024(9)
C18 0.0331(11) 0.0271(12) 0.0195(10) -0.0028(9) 0.0001(8) 0.0043(9)
O7 0.0272(8) 0.0294(10) 0.0387(10) 0.0038(8) -0.0110(7) 0.0030(7)

loop_
_atom_type_symbol
_atom_type_description
_atom_type_scat_dispersion_real
_atom_type_scat_dispersion_imag
_atom_type_scat_source
C C 0.0181 0.0091 'International Tables Vol C Tables 4.2.6.8 and 6.1.1.4'
H H 0.0000 0.0000 'International Tables Vol C Tables 4.2.6.8 and 6.1.1.4'
O O 0.0492 0.0322 'International Tables Vol C Tables 4.2.6.8 and 6.1.1.4'

loop_
_exptl_crystal_face_index_h
_exptl_crystal_face_index_k
_exptl_crystal_face_index_l
_exptl_crystal_face_perp_dist
_exptl_oxdiff_crystal_face_indexfrac_h
_exptl_oxdiff_crystal_face_indexfrac_k
_exptl_oxdiff_crystal_face_indexfrac_l
_exptl_oxdiff_crystal_face_x
_exptl_oxdiff_crystal_face_y
_exptl_oxdiff_crystal_face_z
0 0 -1 0.0276 0.0002 -0.0002 -0.9989 0.0178 0.0556 0.0061
0 0 1 0.0266 -0.0002 0.0002 0.9989 -0.0178 -0.0556 -0.0061
-1 0 0 0.0923 -0.9993 -0.0000 0.0013 -0.0055 -0.0221 0.2146
1 0 0 0.0923 0.9993 0.0000 -0.0013 0.0055 0.0221 -0.2146
0 -1 0 0.1000 -0.0000 -0.9995 0.0008 -0.1755 0.0560 0.0012
0 1 0 0.1000 0.0000 0.9995 -0.0008 0.1755 -0.0560 -0.0012

loop_
_geom_angle_atom_site_label_1
_geom_angle_atom_site_label_2
_geom_angle_atom_site_label_3
_geom_angle
C1 O1 C13 110.30(15)
C3 O3 H3 110(3)
C5 O4 C4 61.31(12)
C10 O6 C9 122.72(16)
O1 C1 C2 110.92(16)
O2 C1 O1 120.83(19)
O2 C1 C2 128.11(18)
C1 C2 C3 113.83(16)
C1 C2 C14 103.13(15)
C1 C2 C15 106.50(16)
C14 C2 C3 115.40(17)
C14 C2 C15 109.55(16)
C15 C2 C3 108.03(16)
O3 C3 C2 111.92(16)
O3 C3 H3A 107.6
O3 C3 C4 113.22(17)
C2 C3 H3A 107.6
C4 C3 C2 108.59(16)
C4 C3 H3A 107.6
O4 C4 C3 116.41(17)
O4 C4 H4 116.5
O4 C4 C5 59.23(12)
C3 C4 H4 116.5
C5 C4 C3 119.22(17)
C5 C4 H4 116.5
O4 C5 C4 59.46(12)
O4 C5 H5 116.3
O4 C5 C6 118.92(16)
C4 C5 H5 116.3
C4 C5 C6 117.45(18)
C6 C5 H5 116.3
C5 C6 C14 103.14(16)
C5 C6 C16 112.44(16)
C7 C6 C5 113.68(16)
C7 C6 C14 104.80(15)
C7 C6 C16 107.82(16)
C16 C6 C14 114.83(16)
C8 C7 C6 124.87(18)
C8 C7 C11 119.90(18)
C11 C7 C6 115.22(17)
C7 C8 H8 119.4
C7 C8 C9 121.25(18)
C9 C8 H8 119.4
O5 C9 O6 116.04(17)
O5 C9 C8 127.44(19)
O6 C9 C8 116.51(17)
O6 C10 C17 112.00(17)
C11 C10 O6 121.26(18)
C11 C10 C17 126.67(19)
C7 C11 C12 119.28(18)
C10 C11 C7 118.34(19)
C10 C11 C12 122.30(18)
C11 C12 H12A 109.5
C11 C12 H12B 109.5
C11 C12 C13 110.73(17)
H12A C12 H12B 108.1
C13 C12 H12A 109.5
C13 C12 H12B 109.5
O1 C13 C12 109.72(16)
O1 C13 H13 108.9
O1 C13 C14 105.33(15)
C12 C13 H13 108.9
C12 C13 C14 114.83(17)
C14 C13 H13 108.9
C2 C14 C6 115.63(16)
C2 C14 H14 107.9
C6 C14 H14 107.9
C13 C14 C2 103.42(16)
C13 C14 C6 113.64(16)
C13 C14 H14 107.9
C2 C15 H15A 109.5
C2 C15 H15B 109.5
C2 C15 H15C 109.5
H15A C15 H15B 109.5
H15A C15 H15C 109.5
H15B C15 H15C 109.5
C6 C16 H16A 109.5
C6 C16 H16B 109.5
C6 C16 H16C 109.5
H16A C16 H16B 109.5
H16A C16 H16C 109.5
H16B C16 H16C 109.5
C10 C17 H17A 108.2
C10 C17 H17B 108.2
C10 C17 C18 116.17(18)
H17A C17 H17B 107.4
C18 C17 H17A 108.2
C18 C17 H17B 108.2
C17 C18 H18A 109.5
C17 C18 H18B 109.5
C17 C18 H18C 109.5
H18A C18 H18B 109.5
H18A C18 H18C 109.5
H18B C18 H18C 109.5
H7A O7 H7B 107(4)

loop_
_geom_bond_atom_site_label_1
_geom_bond_atom_site_label_2
_geom_bond_distance
O1 C1 1.354(2)
O1 C13 1.464(2)
O2 C1 1.204(3)
O3 H3 0.78(4)
O3 C3 1.424(2)
O4 C4 1.446(3)
O4 C5 1.443(2)
O5 C9 1.217(3)
O6 C9 1.386(2)
O6 C10 1.371(2)
C1 C2 1.526(3)
C2 C3 1.558(3)
C2 C14 1.544(3)
C2 C15 1.546(3)
C3 H3A 1.0000
C3 C4 1.532(3)
C4 H4 1.0000
C4 C5 1.473(3)
C5 H5 1.0000
C5 C6 1.536(3)
C6 C7 1.524(3)
C6 C14 1.554(3)
C6 C16 1.553(3)
C7 C8 1.354(3)
C7 C11 1.453(3)
C8 H8 0.9500
C8 C9 1.435(3)
C10 C11 1.354(3)
C10 C17 1.501(3)
C11 C12 1.510(3)
C12 H12A 0.9900
C12 H12B 0.9900
C12 C13 1.524(3)
C13 H13 1.0000
C13 C14 1.533(3)
C14 H14 1.0000
C15 H15A 0.9800
C15 H15B 0.9800
C15 H15C 0.9800
C16 H16A 0.9800
C16 H16B 0.9800
C16 H16C 0.9800
C17 H17A 0.9900
C17 H17B 0.9900
C17 C18 1.528(3)
C18 H18A 0.9800
C18 H18B 0.9800
C18 H18C 0.9800
O7 H7A 0.90(5)
O7 H7B 0.85(5)

loop_
_geom_hbond_atom_site_label_D
_geom_hbond_atom_site_label_H
_geom_hbond_atom_site_label_A
_geom_hbond_distance_DH
_geom_hbond_distance_HA
_geom_hbond_distance_DA
_geom_hbond_angle_DHA
_geom_hbond_site_symmetry_A
O3 H3 O4 0.78(4) 2.28(4) 2.750(2) 120(3) .
C12 H12B O5 0.99 2.46 3.180(3) 128.9 1_545
